data_2218077
loop_
_publ_author_name
'Cheng, Xiang-Wei'

_publ_section_title
;3-(3-Chloropropyl)-7,8-dimethoxy-2,3,4,5-tetrahydro-1<i>H</i>-3-benzazepin-2-one
 at 125 K
;
_journal_coeditor_code CI2575
_journal_issue 5
_journal_name_full 'Acta Crystallographica Section E'
_journal_page_first o802
_journal_paper_doi 10.1107/S1600536808008787
_journal_volume 64
_journal_year 2008
_chemical_formula_iupac 'C15 H20 Cl N O3'
_chemical_formula_moiety 'C15 H20 Cl N O3'
_chemical_formula_sum 'C15 H20 Cl N O3'
_chemical_formula_weight 297.77
_chemical_name_systematic
;
3-(3-Chloropropyl)-7,8-dimethoxy-2,3,4,5-tetrahydro-1<i>H</i>-
3-benzazepin-2-one
;
_space_group_IT_number 2
_symmetry_cell_setting triclinic
_symmetry_space_group_name_Hall '-P 1'
_symmetry_space_group_name_H-M 'P -1'
_atom_sites_solution_hydrogens geom
_atom_sites_solution_primary direct
_atom_sites_solution_secondary difmap
_audit_creation_method SHELXL-97
_cell_angle_alpha 92.880(12)
_cell_angle_beta 105.981(12)
_cell_angle_gamma 106.440(12)
_cell_formula_units_Z 2
_cell_length_a 8.134(3)
_cell_length_b 8.498(3)
_cell_length_c 11.701(4)
_cell_measurement_reflns_used 2542
_cell_measurement_temperature 125
_cell_measurement_theta_max 25.0
_cell_measurement_theta_min 1.8
_cell_volume 738.5(5)
_computing_cell_refinement 'SAINT (Bruker, 2002)'
_computing_data_collection 'SMART (Bruker, 2002)'
_computing_data_reduction 'SAINT (Bruker, 2002)'
_computing_molecular_graphics 'SHELXTL (Sheldrick, 2008)'
_computing_publication_material 'SHELXTL (Sheldrick, 2008)'
_computing_structure_refinement 'SHELXL97 (Sheldrick, 2008)'
_computing_structure_solution 'SHELXS97 (Sheldrick, 2008)'
_diffrn_ambient_temperature 123(2)
_diffrn_measured_fraction_theta_full 0.977
_diffrn_measured_fraction_theta_max 0.977
_diffrn_measurement_device_type 'Bruker SMART CCD area-detector'
_diffrn_measurement_method '\f and \w'
_diffrn_radiation_monochromator graphite
_diffrn_radiation_source 'fine-focus sealed tube'
_diffrn_radiation_type MoK\a
_diffrn_radiation_wavelength 0.71073
_diffrn_reflns_av_R_equivalents 0.0202
_diffrn_reflns_av_sigmaI/netI 0.0229
_diffrn_reflns_limit_h_max 9
_diffrn_reflns_limit_h_min -9
_diffrn_reflns_limit_k_max 9
_diffrn_reflns_limit_k_min -9
_diffrn_reflns_limit_l_max 11
_diffrn_reflns_limit_l_min -13
_diffrn_reflns_number 6809
_diffrn_reflns_theta_full 25.01
_diffrn_reflns_theta_max 25.01
_diffrn_reflns_theta_min 1.83
_diffrn_standards_number 0
_exptl_absorpt_coefficient_mu 0.265
_exptl_absorpt_correction_T_max 0.9439
_exptl_absorpt_correction_T_min 0.9270
_exptl_absorpt_correction_type multi-scan
_exptl_absorpt_process_details '(SADABS; Bruker, 2002)'
_exptl_crystal_colour colourless
_exptl_crystal_density_diffrn 1.339
_exptl_crystal_density_method 'not measured'
_exptl_crystal_description Block
_exptl_crystal_F_000 316
_exptl_crystal_size_max 0.29
_exptl_crystal_size_mid 0.28
_exptl_crystal_size_min 0.22
_refine_diff_density_max 0.192
_refine_diff_density_min -0.226
_refine_ls_extinction_method none
_refine_ls_goodness_of_fit_ref 1.057
_refine_ls_hydrogen_treatment constr
_refine_ls_matrix_type full
_refine_ls_number_parameters 183
_refine_ls_number_reflns 2542
_refine_ls_number_restraints 0
_refine_ls_restrained_S_all 1.057
_refine_ls_R_factor_all 0.0462
_refine_ls_R_factor_gt 0.0386
_refine_ls_shift/su_max 0.001
_refine_ls_shift/su_mean 0.000
_refine_ls_structure_factor_coef Fsqd
_refine_ls_weighting_details 'calc w=1/[\s^2^(Fo^2^)+(0.0588P)^2^+0.1232P] where P=(Fo^2^+2Fc^2^)/3'
_refine_ls_weighting_scheme calc
_refine_ls_wR_factor_gt 0.1073
_refine_ls_wR_factor_ref 0.1121
_reflns_number_gt 2137
_reflns_number_total 2542
_reflns_threshold_expression I>2\s(I)
_cod_data_source_file ci2575.cif
_cod_data_source_block I
_cod_depositor_comments
;
The following automatic conversions were performed:
'_symmetry_cell_setting' value 'Triclinic' changed to 'triclinic'
according to '/home/saulius/struct/CIF-dictionaries/cif_core.dic'
dictionary named 'cif_core.dic' version 2.4.1 from 2010-06-29.

Automatic conversion script
Id: cif_fix_enum 1527 2010-12-29 10:47:43Z saulius 

The following automatic conversions were performed:

'_symmetry_cell_setting' value 'Triclinic' changed to 'triclinic'
according to /home/saulius/struct/CIF-dictionaries/cif_core.dic
dictionary named 'cif_core.dic' version 2.4.1 from 2010-06-29.

Automatic conversion script
Id: cif_fix_values 1715 2011-07-08 13:25:40Z adriana 
;
_cod_database_code 2218077
_cod_database_fobs_code 2218077

loop_
_symmetry_equiv_pos_as_xyz
'x, y, z'
'-x, -y, -z'

loop_
_atom_site_type_symbol
_atom_site_label
_atom_site_fract_x
_atom_site_fract_y
_atom_site_fract_z
_atom_site_U_iso_or_equiv
_atom_site_adp_type
_atom_site_calc_flag
_atom_site_refinement_flags
_atom_site_occupancy
C C1 0.2530(3) 0.0704(3) 1.09762(17) 0.0633(5) Uani d . 1
H H1A 0.3722 0.0674 1.1371 0.095 Uiso calc R 1
H H1B 0.1732 0.0182 1.1413 0.095 Uiso calc R 1
H H1C 0.2544 0.1834 1.0945 0.095 Uiso calc R 1
C C2 -0.0455(3) -0.2072(3) 0.63151(18) 0.0689(6) Uani d . 1
H H2A -0.0677 -0.1141 0.5942 0.103 Uiso calc R 1
H H2B -0.1580 -0.2894 0.6243 0.103 Uiso calc R 1
H H2C 0.0232 -0.2539 0.5927 0.103 Uiso calc R 1
C C3 0.2849(2) 0.0480(2) 0.90096(14) 0.0445(4) Uani d . 1
C C4 0.2103(2) -0.02661(19) 0.78048(15) 0.0445(4) Uani d . 1
C C5 0.2973(2) 0.0306(2) 0.69805(14) 0.0450(4) Uani d . 1
H H5 0.2487 -0.0210 0.6189 0.054 Uiso calc R 1
C C6 0.4565(2) 0.1640(2) 0.72932(14) 0.0430(4) Uani d . 1
C C7 0.5290(2) 0.2400(2) 0.84825(14) 0.0439(4) Uani d . 1
C C8 0.4413(2) 0.1789(2) 0.93214(14) 0.0451(4) Uani d . 1
H H8 0.4907 0.2287 1.0117 0.054 Uiso calc R 1
C C9 0.5404(2) 0.2131(2) 0.62888(15) 0.0501(4) Uani d . 1
H H9A 0.4721 0.1345 0.5568 0.060 Uiso calc R 1
H H9B 0.5321 0.3214 0.6114 0.060 Uiso calc R 1
C C10 0.7353(2) 0.2180(2) 0.66095(15) 0.0493(4) Uani d . 1
N N1 0.85388(18) 0.33947(17) 0.74910(12) 0.0489(4) Uani d . 1
C C12 0.7942(2) 0.4582(2) 0.80910(17) 0.0539(5) Uani d . 1
H H12A 0.7125 0.4977 0.7491 0.065 Uiso calc R 1
H H12B 0.8975 0.5526 0.8506 0.065 Uiso calc R 1
C C13 0.7006(2) 0.3845(2) 0.89834(16) 0.0556(5) Uani d . 1
H H13A 0.6725 0.4718 0.9383 0.067 Uiso calc R 1
H H13B 0.7848 0.3482 0.9589 0.067 Uiso calc R 1
C C14 1.0354(2) 0.3319(2) 0.80602(16) 0.0544(4) Uani d . 1
H H14A 1.0420 0.2247 0.7789 0.065 Uiso calc R 1
H H14B 1.0568 0.3403 0.8922 0.065 Uiso calc R 1
C C15 1.1839(2) 0.4668(2) 0.77991(16) 0.0556(5) Uani d . 1
H H15A 1.1704 0.5743 0.7980 0.067 Uiso calc R 1
H H15B 1.3001 0.4661 0.8307 0.067 Uiso calc R 1
C C16 1.1757(3) 0.4392(3) 0.65120(18) 0.0636(5) Uani d . 1
H H16A 1.0595 0.4403 0.6005 0.076 Uiso calc R 1
H H16B 1.1884 0.3314 0.6332 0.076 Uiso calc R 1
O O1 0.19242(16) -0.01575(16) 0.97846(11) 0.0577(3) Uani d . 1
O O2 0.05252(16) -0.15427(16) 0.75527(11) 0.0600(4) Uani d . 1
O O3 0.78269(18) 0.11586(17) 0.61105(12) 0.0660(4) Uani d . 1
Cl Cl1 1.35151(9) 0.59760(9) 0.61897(6) 0.0942(3) Uani d . 1

loop_
_atom_site_aniso_label
_atom_site_aniso_U_11
_atom_site_aniso_U_22
_atom_site_aniso_U_33
_atom_site_aniso_U_12
_atom_site_aniso_U_13
_atom_site_aniso_U_23
C1 0.0704(12) 0.0768(13) 0.0502(11) 0.0225(10) 0.0293(9) 0.0132(9)
C2 0.0645(12) 0.0601(11) 0.0607(12) 0.0006(9) 0.0060(9) -0.0011(9)
C3 0.0455(9) 0.0489(9) 0.0460(9) 0.0206(7) 0.0177(7) 0.0124(7)
C4 0.0421(8) 0.0410(8) 0.0499(9) 0.0140(7) 0.0120(7) 0.0066(7)
C5 0.0470(9) 0.0471(9) 0.0397(9) 0.0171(7) 0.0095(7) 0.0026(7)
C6 0.0453(9) 0.0453(9) 0.0416(9) 0.0180(7) 0.0137(7) 0.0076(7)
C7 0.0451(9) 0.0439(8) 0.0442(9) 0.0160(7) 0.0141(7) 0.0041(7)
C8 0.0472(9) 0.0512(9) 0.0378(8) 0.0180(7) 0.0121(7) 0.0028(7)
C9 0.0516(10) 0.0584(10) 0.0392(9) 0.0150(8) 0.0142(7) 0.0059(7)
C10 0.0556(10) 0.0540(10) 0.0420(9) 0.0171(8) 0.0199(8) 0.0094(8)
N1 0.0456(8) 0.0517(8) 0.0505(8) 0.0153(6) 0.0166(6) 0.0040(6)
C12 0.0520(10) 0.0473(9) 0.0595(11) 0.0093(8) 0.0198(8) 0.0011(8)
C13 0.0565(10) 0.0529(10) 0.0523(10) 0.0074(8) 0.0200(8) -0.0039(8)
C14 0.0516(10) 0.0603(11) 0.0518(10) 0.0201(8) 0.0133(8) 0.0098(8)
C15 0.0487(9) 0.0630(11) 0.0538(11) 0.0186(8) 0.0126(8) 0.0048(8)
C16 0.0696(12) 0.0699(12) 0.0594(12) 0.0288(10) 0.0245(10) 0.0111(9)
O1 0.0544(7) 0.0688(8) 0.0494(7) 0.0114(6) 0.0225(6) 0.0116(6)
O2 0.0532(7) 0.0581(7) 0.0558(7) 0.0010(6) 0.0136(6) 0.0044(6)
O3 0.0664(8) 0.0721(9) 0.0619(8) 0.0255(7) 0.0217(7) -0.0058(7)
Cl1 0.1040(5) 0.0999(5) 0.1101(5) 0.0398(4) 0.0683(4) 0.0438(4)

loop_
_atom_type_symbol
_atom_type_description
_atom_type_scat_dispersion_real
_atom_type_scat_dispersion_imag
_atom_type_scat_source
C C 0.0033 0.0016 'International Tables Vol C Tables 4.2.6.8 and 6.1.1.4'
H H 0.0000 0.0000 'International Tables Vol C Tables 4.2.6.8 and 6.1.1.4'
N N 0.0061 0.0033 'International Tables Vol C Tables 4.2.6.8 and 6.1.1.4'
O O 0.0106 0.0060 'International Tables Vol C Tables 4.2.6.8 and 6.1.1.4'
Cl Cl 0.1484 0.1585 'International Tables Vol C Tables 4.2.6.8 and 6.1.1.4'

loop_
_geom_angle_atom_site_label_1
_geom_angle_atom_site_label_2
_geom_angle_atom_site_label_3
_geom_angle
O1 C1 H1A 109.5
O1 C1 H1B 109.5
H1A C1 H1B 109.5
O1 C1 H1C 109.5
H1A C1 H1C 109.5
H1B C1 H1C 109.5
O2 C2 H2A 109.5
O2 C2 H2B 109.5
H2A C2 H2B 109.5
O2 C2 H2C 109.5
H2A C2 H2C 109.5
H2B C2 H2C 109.5
O1 C3 C8 124.96(15)
O1 C3 C4 116.39(14)
C8 C3 C4 118.64(15)
O2 C4 C5 125.10(15)
O2 C4 C3 115.54(15)
C5 C4 C3 119.36(14)
C4 C5 C6 122.21(15)
C4 C5 H5 118.9
C6 C5 H5 118.9
C7 C6 C5 118.52(15)
C7 C6 C9 124.80(14)
C5 C6 C9 116.68(14)
C6 C7 C8 118.89(15)
C6 C7 C13 125.75(15)
C8 C7 C13 115.34(14)
C3 C8 C7 122.35(15)
C3 C8 H8 118.8
C7 C8 H8 118.8
C10 C9 C6 112.81(14)
C10 C9 H9A 109.0
C6 C9 H9A 109.0
C10 C9 H9B 109.0
C6 C9 H9B 109.0
H9A C9 H9B 107.8
O3 C10 N1 121.96(16)
O3 C10 C9 121.63(16)
N1 C10 C9 116.40(15)
C10 N1 C12 121.13(14)
C10 N1 C14 120.32(15)
C12 N1 C14 117.01(14)
N1 C12 C13 112.78(15)
N1 C12 H12A 109.0
C13 C12 H12A 109.0
N1 C12 H12B 109.0
C13 C12 H12B 109.0
H12A C12 H12B 107.8
C12 C13 C7 116.64(15)
C12 C13 H13A 108.1
C7 C13 H13A 108.1
C12 C13 H13B 108.1
C7 C13 H13B 108.1
H13A C13 H13B 107.3
N1 C14 C15 114.14(15)
N1 C14 H14A 108.7
C15 C14 H14A 108.7
N1 C14 H14B 108.7
C15 C14 H14B 108.7
H14A C14 H14B 107.6
C16 C15 C14 110.34(15)
C16 C15 H15A 109.6
C14 C15 H15A 109.6
C16 C15 H15B 109.6
C14 C15 H15B 109.6
H15A C15 H15B 108.1
C15 C16 Cl1 110.88(14)
C15 C16 H16A 109.5
Cl1 C16 H16A 109.5
C15 C16 H16B 109.5
Cl1 C16 H16B 109.5
H16A C16 H16B 108.1
C3 O1 C1 117.37(14)
C4 O2 C2 116.36(14)

loop_
_geom_bond_atom_site_label_1
_geom_bond_atom_site_label_2
_geom_bond_distance
C1 O1 1.428(2)
C1 H1A 0.96
C1 H1B 0.96
C1 H1C 0.96
C2 O2 1.425(2)
C2 H2A 0.96
C2 H2B 0.96
C2 H2C 0.96
C3 O1 1.3697(19)
C3 C8 1.375(2)
C3 C4 1.407(2)
C4 O2 1.372(2)
C4 C5 1.377(2)
C5 C6 1.401(2)
C5 H5 0.93
C6 C7 1.394(2)
C6 C9 1.533(2)
C7 C8 1.403(2)
C7 C13 1.519(2)
C8 H8 0.93
C9 C10 1.513(2)
C9 H9A 0.97
C9 H9B 0.97
C10 O3 1.227(2)
C10 N1 1.357(2)
N1 C12 1.463(2)
N1 C14 1.465(2)
C12 C13 1.515(2)
C12 H12A 0.97
C12 H12B 0.97
C13 H13A 0.97
C13 H13B 0.97
C14 C15 1.524(3)
C14 H14A 0.97
C14 H14B 0.97
C15 C16 1.492(3)
C15 H15A 0.97
C15 H15B 0.97
C16 Cl1 1.805(2)
C16 H16A 0.97
C16 H16B 0.97

loop_
_geom_hbond_atom_site_label_D
_geom_hbond_atom_site_label_H
_geom_hbond_atom_site_label_A
_geom_hbond_distance_DH
_geom_hbond_distance_HA
_geom_hbond_distance_DA
_geom_hbond_angle_DHA
_geom_hbond_publ_flag
C14 H14A O3 0.97 2.36 2.768(2) 104 yes
C1 H1A Cg1 0.96 2.84 3.705(3) 150 yes

loop_
_geom_torsion_atom_site_label_1
_geom_torsion_atom_site_label_2
_geom_torsion_atom_site_label_3
_geom_torsion_atom_site_label_4
_geom_torsion
O1 C3 C4 O2 0.3(2)
C8 C3 C4 O2 -178.75(15)
O1 C3 C4 C5 -179.49(14)
C8 C3 C4 C5 1.4(2)
O2 C4 C5 C6 178.70(15)
C3 C4 C5 C6 -1.5(3)
C4 C5 C6 C7 0.3(3)
C4 C5 C6 C9 179.18(15)
C5 C6 C7 C8 0.9(2)
C9 C6 C7 C8 -177.88(15)
C5 C6 C7 C13 179.47(16)
C9 C6 C7 C13 0.7(3)
O1 C3 C8 C7 -179.23(15)
C4 C3 C8 C7 -0.3(2)
C6 C7 C8 C3 -0.9(3)
C13 C7 C8 C3 -179.66(16)
C7 C6 C9 C10 52.6(2)
C5 C6 C9 C10 -126.15(16)
C6 C9 C10 O3 110.71(19)
C6 C9 C10 N1 -68.2(2)
O3 C10 N1 C12 -178.83(16)
C9 C10 N1 C12 0.1(2)
O3 C10 N1 C14 -13.4(3)
C9 C10 N1 C14 165.52(15)
C10 N1 C12 C13 75.6(2)
C14 N1 C12 C13 -90.34(18)
N1 C12 C13 C7 -61.8(2)
C6 C7 C13 C12 3.9(3)
C8 C7 C13 C12 -177.43(15)
C10 N1 C14 C15 112.96(18)
C12 N1 C14 C15 -81.02(19)
N1 C14 C15 C16 -68.9(2)
C14 C15 C16 Cl1 -179.73(13)
C8 C3 O1 C1 6.5(2)
C4 C3 O1 C1 -172.49(15)
C5 C4 O2 C2 -13.5(3)
C3 C4 O2 C2 166.68(16)

loop_
_cod_related_entry_id
_cod_related_entry_database
_cod_related_entry_code
1 ChemSpider 14331787
